data_9008393
loop_
_publ_author_name
'Nowack, E.'
'Schwarzenbach, D.'
'Gonschorek, W.'
'Hahn, T.'

_publ_section_title
;
 Deformationsdichten in CoS2 und NiS2 mit pyritstruktur
 Note: T = 295 K
 Note: pyrite structure
;
_journal_name_full 'Zeitschrift fur Kristallographie'
_journal_page_first 213
_journal_page_last 215
_journal_volume 186
_journal_year 1989
_chemical_formula_sum 'Co S2'
_chemical_name_mineral Cattierite
_space_group_IT_number 205
_symmetry_space_group_name_Hall '-P 2ac 2ab 3'
_symmetry_space_group_name_H-M 'P a -3'
_cell_angle_alpha 90
_cell_angle_beta 90
_cell_angle_gamma 90
_cell_length_a 5.5385
_cell_length_b 5.5385
_cell_length_c 5.5385
_cell_formula_units_Z 4
_cell_volume 169.893
_database_code_amcsd 0010991
_diffrn_ambient_temperature 295
_exptl_crystal_density_diffrn 4.811
_cod_original_sg_symbol_H-M 'P a 3'
_cod_database_code 9008393

loop_
_space_group_symop_operation_xyz
x,y,z
1/2+z,x,1/2-y
z,1/2-x,1/2+y
1/2-z,1/2+x,y
-z,-x,-y
1/2+y,1/2-z,-x
1/2-y,-z,1/2+x
-y,1/2+z,1/2-x
y,z,x
x,1/2-y,1/2+z
1/2-x,1/2+y,z
1/2+x,y,1/2-z
-x,-y,-z
1/2-z,-x,1/2+y
-z,1/2+x,1/2-y
1/2+z,1/2-x,-y
z,x,y
1/2-y,1/2+z,x
1/2+y,z,1/2-x
y,1/2-z,1/2+x
-y,-z,-x
-x,1/2+y,1/2-z
1/2+x,1/2-y,-z
1/2-x,-y,1/2+z

loop_
_atom_site_aniso_label
_atom_site_aniso_U_11
_atom_site_aniso_U_22
_atom_site_aniso_U_33
_atom_site_aniso_U_12
_atom_site_aniso_U_13
_atom_site_aniso_U_23
Co 0.00436 0.00436 0.00436 0.00002 0.00002 0.00002
S 0.00446 0.00446 0.00446 -0.00010 -0.00010 -0.00010

loop_
_atom_site_label
_atom_site_fract_x
_atom_site_fract_y
_atom_site_fract_z
Co 0.00000 0.00000 0.00000
S 0.38987 0.38987 0.38987

loop_
_cod_related_entry_id
_cod_related_entry_database
_cod_related_entry_code
1 AMCSD 0010991
